data_7126158
loop_
_publ_author_name
'Kunzmann, Robert'
'Omatsu, Yamato'
'Schnakenburg, Gregor'
'Espinosa Ferao, Arturo'
'Yanagisawa, Tatsuya'
'Tokitoh, Norihiro'
'Streubel, Rainer'

_publ_section_title
;
 A synthetic equivalent for unknown 1,3-zwitterions? - A K/OR
 phosphinidenoid complex with an additional Si-Cl function.
;
_journal_issue 27
_journal_name_full 'Chemical communications (Cambridge, England)'
_journal_page_first 3899
_journal_page_last 3902
_journal_paper_doi 10.1039/d0cc00024h
_journal_volume 56
_journal_year 2020
_chemical_formula_moiety 'C14 H26 Cl O6 P Si3 W'
_chemical_formula_sum 'C14 H26 Cl O6 P Si3 W'
_chemical_formula_weight 624.89
_chemical_name_systematic RK-189
_space_group_crystal_system monoclinic
_space_group_IT_number 14
_space_group_name_Hall '-P 2ybc'
_space_group_name_H-M_alt 'P 1 21/c 1'
_atom_sites_solution_hydrogens mixed
_atom_sites_solution_primary dual
_audit_creation_date 2017-03-30
_audit_creation_method
;
Olex2 1.2
(compiled 2017.01.04 svn.r3372 for OlexSys, GUI svn.r5292)
;
_audit_update_record
;
2019-11-06 deposited with the CCDC.	2020-02-26 downloaded from the CCDC.
;
_cell_angle_alpha 90
_cell_angle_beta 93.912(4)
_cell_angle_gamma 90
_cell_formula_units_Z 4
_cell_length_a 9.3757(10)
_cell_length_b 10.4164(9)
_cell_length_c 25.134(3)
_cell_measurement_reflns_used 4409
_cell_measurement_temperature 100
_cell_measurement_theta_max 29.151
_cell_measurement_theta_min 2.63
_cell_volume 2448.9(4)
_computing_cell_refinement 'SAINT v8.34A (Bruker, 2013)'
_computing_data_reduction 'SAINT v8.34A (Bruker, 2013)'
_computing_molecular_graphics 'Olex2 (Dolomanov et al., 2009)'
_computing_publication_material 'Olex2 (Dolomanov et al., 2009)'
_computing_structure_refinement 'XL (Sheldrick, 2008)'
_computing_structure_solution 'XT (Sheldrick, 2015)'
_diffrn_ambient_temperature 100
_diffrn_detector_area_resol_mean 8
_diffrn_measured_fraction_theta_full 0.997
_diffrn_measured_fraction_theta_max 0.998
_diffrn_measurement_device_type 'Bruker X8-KappaApexII'
_diffrn_measurement_method 'fine slicing \w and \f scans'
_diffrn_radiation_monochromator graphite
_diffrn_radiation_type MoK\a
_diffrn_radiation_wavelength 0.71073
_diffrn_reflns_av_R_equivalents 0.0773
_diffrn_reflns_av_unetI/netI 0.0685
_diffrn_reflns_Laue_measured_fraction_full 0.997
_diffrn_reflns_Laue_measured_fraction_max 0.998
_diffrn_reflns_limit_h_max 11
_diffrn_reflns_limit_h_min -11
_diffrn_reflns_limit_k_max 13
_diffrn_reflns_limit_k_min -13
_diffrn_reflns_limit_l_max 28
_diffrn_reflns_limit_l_min -32
_diffrn_reflns_number 28078
_diffrn_reflns_point_group_measured_fraction_full 0.997
_diffrn_reflns_point_group_measured_fraction_max 0.998
_diffrn_reflns_theta_full 25.242
_diffrn_reflns_theta_max 26.998
_diffrn_reflns_theta_min 2.117
_diffrn_source 'sealed tube'
_diffrn_standards_number 0
_exptl_absorpt_coefficient_mu 5.062
_exptl_absorpt_correction_T_max 0.7460
_exptl_absorpt_correction_T_min 0.5641
_exptl_absorpt_correction_type empirical
_exptl_absorpt_process_details
'SADABS-2014/5 (Bruker,2014/5) was used for absorption correction. wR2(int) was 0.0998 before and 0.0700 after correction. The Ratio of minimum to maximum transmission is 0.7562. The \l/2 correction factor is 0.00150.'
_exptl_crystal_colour 'clear colourless'
_exptl_crystal_colour_lustre clear
_exptl_crystal_colour_primary colourless
_exptl_crystal_density_diffrn 1.695
_exptl_crystal_description plate
_exptl_crystal_F_000 1224
_exptl_crystal_size_max 0.08
_exptl_crystal_size_mid 0.06
_exptl_crystal_size_min 0.02
_refine_diff_density_max 1.333
_refine_diff_density_min -1.872
_refine_diff_density_rms 0.193
_refine_ls_extinction_method none
_refine_ls_goodness_of_fit_ref 1.111
_refine_ls_hydrogen_treatment mixed
_refine_ls_matrix_type full
_refine_ls_number_parameters 247
_refine_ls_number_reflns 5331
_refine_ls_number_restraints 0
_refine_ls_restrained_S_all 1.111
_refine_ls_R_factor_all 0.0800
_refine_ls_R_factor_gt 0.0569
_refine_ls_shift/su_max 0.001
_refine_ls_shift/su_mean 0.000
_refine_ls_structure_factor_coef Fsqd
_refine_ls_weighting_details 'w=1/[\s^2^(Fo^2^)+16.9380P] where P=(Fo^2^+2Fc^2^)/3'
_refine_ls_weighting_scheme calc
_refine_ls_wR_factor_gt 0.0871
_refine_ls_wR_factor_ref 0.0962
_reflns_Friedel_coverage 0.000
_reflns_number_gt 4102
_reflns_number_total 5331
_reflns_threshold_expression 'I > 2\s(I)'
_cod_data_source_file d0cc00024h2.cif
_cod_data_source_block 4768h
_cod_depositor_comments 'Adding full bibliography for 7126158--7126160.cif.'
_cod_database_code 7126158
_shelx_shelxl_version_number 2014/7
_shelx_space_group_comment
;
The symmetry employed for this shelxl refinement is uniquely defined
by the following loop, which should always be used as a source of
symmetry information in preference to the above space-group names.
They are only intended as comments.
;
_shelx_estimated_absorpt_t_max 0.906
_shelx_estimated_absorpt_t_min 0.688
_olex2_refinement_description
;
1. Fixed Uiso
 At 1.2 times of:
  All C(H) groups
 At 1.5 times of:
  All C(H,H,H) groups
2.a Ternary CH refined with riding coordinates:
 C3(H3)
2.b Idealised Me refined as rotating group:
 C1(H1A,H1B,H1C), C2(H2A,H2B,H2C), C4(H4A,H4B,H4C), C5(H5A,H5B,H5C), C6(H6A,
 H6B,H6C), C7(H7A,H7B,H7C), C8(H8A,H8B,H8C), C9(H9A,H9B,H9C)
;
_olex2_submission_special_instructions 'No special instructions were received'

loop_
_space_group_symop_operation_xyz
'x, y, z'
'-x, y+1/2, -z+1/2'
'-x, -y, -z'
'x, -y-1/2, z-1/2'

loop_
_atom_site_label
_atom_site_type_symbol
_atom_site_fract_x
_atom_site_fract_y
_atom_site_fract_z
_atom_site_U_iso_or_equiv
_atom_site_adp_type
_atom_site_occupancy
_atom_site_site_symmetry_order
_atom_site_calc_flag
_atom_site_refinement_flags_posn
_atom_site_refinement_flags_adp
_atom_site_refinement_flags_occupancy
_atom_site_disorder_assembly
_atom_site_disorder_group
W W 0.23846(3) 0.24348(3) 0.50124(2) 0.02324(10) Uani 1 1 d . . . . .
Cl Cl 0.4429(3) 0.6065(2) 0.34325(11) 0.0521(7) Uani 1 1 d . . . . .
P P 0.3416(2) 0.28266(17) 0.41461(8) 0.0221(4) Uani 1 1 d . . . . .
H H 0.472(7) 0.337(6) 0.428(3) 0.019(19) Uiso 1 1 d . . . . .
Si1 Si 0.2471(3) 0.5405(2) 0.36325(10) 0.0291(5) Uani 1 1 d . . . . .
Si2 Si 0.5627(2) 0.1376(2) 0.35326(9) 0.0263(5) Uani 1 1 d . . . . .
Si3 Si 0.2217(2) 0.1136(2) 0.31872(9) 0.0248(5) Uani 1 1 d . . . . .
O1 O 0.2625(6) 0.3851(5) 0.3739(2) 0.0266(12) Uani 1 1 d . . . . .
O2 O 0.1136(8) 0.1907(7) 0.6136(3) 0.0530(19) Uani 1 1 d . . . . .
O3 O -0.0479(6) 0.3758(6) 0.4529(3) 0.0413(16) Uani 1 1 d . . . . .
O4 O 0.3530(7) 0.5123(6) 0.5440(3) 0.059(2) Uani 1 1 d . . . . .
O5 O 0.5376(6) 0.1261(6) 0.5436(2) 0.0369(15) Uani 1 1 d . . . . .
O6 O 0.1272(6) -0.0324(5) 0.4616(2) 0.0334(14) Uani 1 1 d . . . . .
C1 C 0.2019(11) 0.6303(8) 0.4220(4) 0.051(3) Uani 1 1 d . . . . .
H1A H 0.2773 0.6185 0.4506 0.076 Uiso 1 1 calc GR . . . .
H1B H 0.1108 0.5991 0.4339 0.076 Uiso 1 1 calc GR . . . .
H1C H 0.1935 0.7217 0.4131 0.076 Uiso 1 1 calc GR . . . .
C2 C 0.1182(12) 0.5585(9) 0.3066(5) 0.066(4) Uani 1 1 d . . . . .
H2A H 0.1088 0.6496 0.2972 0.099 Uiso 1 1 calc GR . . . .
H2B H 0.0253 0.5252 0.3158 0.099 Uiso 1 1 calc GR . . . .
H2C H 0.1507 0.5105 0.2762 0.099 Uiso 1 1 calc GR . . . .
C3 C 0.3705(8) 0.1438(7) 0.3727(3) 0.0245(17) Uani 1 1 d . . . . .
H3 H 0.3634 0.0692 0.3974 0.029 Uiso 1 1 calc R . . . .
C4 C 0.6842(8) 0.1387(8) 0.4152(3) 0.0315(19) Uani 1 1 d . . . . .
H4A H 0.6507 0.0757 0.4405 0.047 Uiso 1 1 calc GR . . . .
H4B H 0.6844 0.2244 0.4312 0.047 Uiso 1 1 calc GR . . . .
H4C H 0.7813 0.1164 0.4063 0.047 Uiso 1 1 calc GR . . . .
C5 C 0.6089(9) 0.2772(8) 0.3111(3) 0.035(2) Uani 1 1 d . . . . .
H5A H 0.7100 0.2723 0.3036 0.053 Uiso 1 1 calc GR . . . .
H5B H 0.5915 0.3573 0.3301 0.053 Uiso 1 1 calc GR . . . .
H5C H 0.5496 0.2753 0.2775 0.053 Uiso 1 1 calc GR . . . .
C6 C 0.5937(9) -0.0159(8) 0.3167(4) 0.036(2) Uani 1 1 d . . . . .
H6A H 0.5690 -0.0890 0.3388 0.054 Uiso 1 1 calc GR . . . .
H6B H 0.6946 -0.0217 0.3090 0.054 Uiso 1 1 calc GR . . . .
H6C H 0.5339 -0.0171 0.2831 0.054 Uiso 1 1 calc GR . . . .
C7 C 0.2588(10) 0.1960(8) 0.2551(3) 0.040(2) Uani 1 1 d . . . . .
H7A H 0.1792 0.1811 0.2285 0.060 Uiso 1 1 calc GR . . . .
H7B H 0.3471 0.1617 0.2419 0.060 Uiso 1 1 calc GR . . . .
H7C H 0.2696 0.2884 0.2615 0.060 Uiso 1 1 calc GR . . . .
C8 C 0.2114(10) -0.0636(7) 0.3089(4) 0.038(2) Uani 1 1 d . . . . .
H8A H 0.1394 -0.0834 0.2800 0.056 Uiso 1 1 calc GR . . . .
H8B H 0.1847 -0.1046 0.3419 0.056 Uiso 1 1 calc GR . . . .
H8C H 0.3048 -0.0960 0.2998 0.056 Uiso 1 1 calc GR . . . .
C9 C 0.0427(8) 0.1640(8) 0.3392(4) 0.036(2) Uani 1 1 d . . . . .
H9A H 0.0395 0.2577 0.3421 0.055 Uiso 1 1 calc GR . . . .
H9B H 0.0259 0.1256 0.3739 0.055 Uiso 1 1 calc GR . . . .
H9C H -0.0314 0.1350 0.3125 0.055 Uiso 1 1 calc GR . . . .
C10 C 0.1587(9) 0.2090(8) 0.5746(4) 0.035(2) Uani 1 1 d . . . . .
C11 C 0.0507(9) 0.3262(7) 0.4712(3) 0.0282(18) Uani 1 1 d . . . . .
C12 C 0.3121(9) 0.4169(8) 0.5284(4) 0.034(2) Uani 1 1 d . . . . .
C13 C 0.4313(9) 0.1680(7) 0.5281(3) 0.0297(19) Uani 1 1 d . . . . .
C14 C 0.1681(9) 0.0673(8) 0.4760(3) 0.0275(18) Uani 1 1 d . . . . .

loop_
_atom_site_aniso_label
_atom_site_aniso_U_11
_atom_site_aniso_U_22
_atom_site_aniso_U_33
_atom_site_aniso_U_23
_atom_site_aniso_U_13
_atom_site_aniso_U_12
W 0.02378(18) 0.02161(16) 0.02426(16) -0.00329(14) 0.00108(11) 0.00140(13)
Cl 0.0509(16) 0.0365(13) 0.0717(19) 0.0090(12) 0.0250(13) 0.0003(11)
P 0.0213(11) 0.0157(9) 0.0292(11) 0.0004(8) 0.0021(8) -0.0006(7)
Si1 0.0323(13) 0.0190(11) 0.0359(14) 0.0031(9) 0.0023(10) 0.0035(9)
Si2 0.0229(12) 0.0228(11) 0.0336(13) 0.0023(9) 0.0047(10) 0.0021(9)
Si3 0.0247(12) 0.0221(11) 0.0279(12) -0.0005(9) 0.0038(9) -0.0005(9)
O1 0.033(3) 0.016(3) 0.030(3) -0.001(2) 0.000(2) 0.006(2)
O2 0.062(5) 0.073(5) 0.026(4) 0.003(3) 0.017(3) 0.007(4)
O3 0.026(3) 0.043(4) 0.053(4) -0.005(3) -0.005(3) 0.013(3)
O4 0.047(4) 0.032(4) 0.094(6) -0.025(4) -0.030(4) 0.002(3)
O5 0.027(3) 0.038(3) 0.045(4) 0.010(3) -0.004(3) 0.006(3)
O6 0.040(4) 0.023(3) 0.038(4) -0.004(3) 0.008(3) -0.009(3)
C1 0.070(7) 0.023(5) 0.065(7) 0.002(4) 0.042(6) -0.001(4)
C2 0.075(8) 0.033(6) 0.082(9) 0.002(5) -0.041(7) 0.003(5)
C3 0.018(4) 0.020(4) 0.036(5) -0.005(3) 0.007(3) 0.004(3)
C4 0.017(4) 0.030(4) 0.047(6) 0.003(4) 0.005(4) 0.004(3)
C5 0.024(5) 0.037(5) 0.046(5) 0.005(4) 0.009(4) -0.004(4)
C6 0.026(5) 0.042(5) 0.042(5) -0.008(4) 0.009(4) 0.001(4)
C7 0.049(6) 0.040(5) 0.031(5) 0.003(4) 0.007(4) -0.006(4)
C8 0.046(6) 0.028(5) 0.039(5) -0.010(4) 0.006(4) -0.004(4)
C9 0.025(5) 0.044(5) 0.041(5) -0.009(4) 0.002(4) -0.003(4)
C10 0.031(5) 0.035(5) 0.037(5) -0.009(4) -0.017(4) 0.009(4)
C11 0.026(5) 0.024(4) 0.035(5) 0.000(3) 0.006(4) -0.001(3)
C12 0.027(5) 0.029(5) 0.044(6) -0.007(4) -0.007(4) 0.009(4)
C13 0.033(5) 0.021(4) 0.034(5) 0.001(3) -0.002(4) -0.001(3)
C14 0.027(5) 0.030(4) 0.026(4) 0.004(3) 0.007(3) 0.006(3)

loop_
_atom_type_symbol
_atom_type_description
_atom_type_scat_dispersion_real
_atom_type_scat_dispersion_imag
_atom_type_scat_source
C C 0.0033 0.0016 'International Tables Vol C Tables 4.2.6.8 and 6.1.1.4'
H H 0.0000 0.0000 'International Tables Vol C Tables 4.2.6.8 and 6.1.1.4'
O O 0.0106 0.0060 'International Tables Vol C Tables 4.2.6.8 and 6.1.1.4'
Si Si 0.0817 0.0704 'International Tables Vol C Tables 4.2.6.8 and 6.1.1.4'
P P 0.1023 0.0942 'International Tables Vol C Tables 4.2.6.8 and 6.1.1.4'
Cl Cl 0.1484 0.1585 'International Tables Vol C Tables 4.2.6.8 and 6.1.1.4'
W W -0.8490 6.8722 'International Tables Vol C Tables 4.2.6.8 and 6.1.1.4'

loop_
_geom_angle_atom_site_label_1
_geom_angle_atom_site_label_2
_geom_angle_atom_site_label_3
_geom_angle
_geom_angle_site_symmetry_1
_geom_angle_site_symmetry_3
_geom_angle_publ_flag
C10 W P 178.2(2) . . ?
C11 W P 89.1(2) . . ?
C11 W C10 92.8(3) . . ?
C12 W P 90.2(3) . . ?
C12 W C10 89.5(4) . . ?
C12 W C11 90.8(3) . . ?
C12 W C13 87.6(3) . . ?
C12 W C14 178.2(3) . . ?
C13 W P 88.0(2) . . ?
C13 W C10 90.2(3) . . ?
C13 W C11 176.6(3) . . ?
C14 W P 90.7(2) . . ?
C14 W C10 89.5(3) . . ?
C14 W C11 90.7(3) . . ?
C14 W C13 91.0(3) . . ?
W P H 105(3) . . ?
O1 P W 118.3(2) . . ?
O1 P H 104(3) . . ?
O1 P C3 103.7(3) . . ?
C3 P W 117.4(3) . . ?
C3 P H 107(3) . . ?
O1 Si1 Cl 107.4(2) . . ?
O1 Si1 C1 113.4(4) . . ?
O1 Si1 C2 106.0(4) . . ?
C1 Si1 Cl 106.7(3) . . ?
C2 Si1 Cl 109.4(4) . . ?
C2 Si1 C1 113.8(5) . . ?
C4 Si2 C3 108.8(4) . . ?
C4 Si2 C5 108.4(4) . . ?
C4 Si2 C6 107.9(4) . . ?
C5 Si2 C3 112.4(4) . . ?
C5 Si2 C6 109.6(4) . . ?
C6 Si2 C3 109.7(4) . . ?
C7 Si3 C3 111.3(4) . . ?
C8 Si3 C3 106.6(4) . . ?
C8 Si3 C7 110.7(4) . . ?
C8 Si3 C9 106.0(4) . . ?
C9 Si3 C3 112.7(4) . . ?
C9 Si3 C7 109.3(4) . . ?
P O1 Si1 141.3(3) . . ?
Si1 C1 H1A 109.5 . . ?
Si1 C1 H1B 109.5 . . ?
Si1 C1 H1C 109.5 . . ?
H1A C1 H1B 109.5 . . ?
H1A C1 H1C 109.5 . . ?
H1B C1 H1C 109.5 . . ?
Si1 C2 H2A 109.5 . . ?
Si1 C2 H2B 109.5 . . ?
Si1 C2 H2C 109.5 . . ?
H2A C2 H2B 109.5 . . ?
H2A C2 H2C 109.5 . . ?
H2B C2 H2C 109.5 . . ?
P C3 Si2 110.9(4) . . ?
P C3 Si3 114.4(4) . . ?
P C3 H3 103.8 . . ?
Si2 C3 Si3 118.2(4) . . ?
Si2 C3 H3 103.8 . . ?
Si3 C3 H3 103.8 . . ?
Si2 C4 H4A 109.5 . . ?
Si2 C4 H4B 109.5 . . ?
Si2 C4 H4C 109.5 . . ?
H4A C4 H4B 109.5 . . ?
H4A C4 H4C 109.5 . . ?
H4B C4 H4C 109.5 . . ?
Si2 C5 H5A 109.5 . . ?
Si2 C5 H5B 109.5 . . ?
Si2 C5 H5C 109.5 . . ?
H5A C5 H5B 109.5 . . ?
H5A C5 H5C 109.5 . . ?
H5B C5 H5C 109.5 . . ?
Si2 C6 H6A 109.5 . . ?
Si2 C6 H6B 109.5 . . ?
Si2 C6 H6C 109.5 . . ?
H6A C6 H6B 109.5 . . ?
H6A C6 H6C 109.5 . . ?
H6B C6 H6C 109.5 . . ?
Si3 C7 H7A 109.5 . . ?
Si3 C7 H7B 109.5 . . ?
Si3 C7 H7C 109.5 . . ?
H7A C7 H7B 109.5 . . ?
H7A C7 H7C 109.5 . . ?
H7B C7 H7C 109.5 . . ?
Si3 C8 H8A 109.5 . . ?
Si3 C8 H8B 109.5 . . ?
Si3 C8 H8C 109.5 . . ?
H8A C8 H8B 109.5 . . ?
H8A C8 H8C 109.5 . . ?
H8B C8 H8C 109.5 . . ?
Si3 C9 H9A 109.5 . . ?
Si3 C9 H9B 109.5 . . ?
Si3 C9 H9C 109.5 . . ?
H9A C9 H9B 109.5 . . ?
H9A C9 H9C 109.5 . . ?
H9B C9 H9C 109.5 . . ?
O2 C10 W 178.8(8) . . ?
O3 C11 W 176.1(7) . . ?
O4 C12 W 179.2(9) . . ?
O5 C13 W 179.2(8) . . ?
O6 C14 W 179.5(8) . . ?

loop_
_geom_bond_atom_site_label_1
_geom_bond_atom_site_label_2
_geom_bond_distance
_geom_bond_site_symmetry_2
_geom_bond_publ_flag
W P 2.476(2) . ?
W C10 2.069(10) . ?
W C11 2.057(8) . ?
W C12 2.035(8) . ?
W C13 2.044(8) . ?
W C14 2.037(8) . ?
Cl Si1 2.054(3) . ?
P H 1.37(7) . ?
P O1 1.623(5) . ?
P C3 1.821(7) . ?
Si1 O1 1.645(5) . ?
Si1 C1 1.822(9) . ?
Si1 C2 1.814(9) . ?
Si2 C3 1.899(8) . ?
Si2 C4 1.864(8) . ?
Si2 C5 1.868(8) . ?
Si2 C6 1.877(8) . ?
Si3 C3 1.904(8) . ?
Si3 C7 1.869(9) . ?
Si3 C8 1.864(8) . ?
Si3 C9 1.864(8) . ?
O2 C10 1.110(11) . ?
O3 C11 1.129(9) . ?
O4 C12 1.126(9) . ?
O5 C13 1.131(9) . ?
O6 C14 1.157(9) . ?
C1 H1A 0.9800 . ?
C1 H1B 0.9800 . ?
C1 H1C 0.9800 . ?
C2 H2A 0.9800 . ?
C2 H2B 0.9800 . ?
C2 H2C 0.9800 . ?
C3 H3 1.0000 . ?
C4 H4A 0.9800 . ?
C4 H4B 0.9800 . ?
C4 H4C 0.9800 . ?
C5 H5A 0.9800 . ?
C5 H5B 0.9800 . ?
C5 H5C 0.9800 . ?
C6 H6A 0.9800 . ?
C6 H6B 0.9800 . ?
C6 H6C 0.9800 . ?
C7 H7A 0.9800 . ?
C7 H7B 0.9800 . ?
C7 H7C 0.9800 . ?
C8 H8A 0.9800 . ?
C8 H8B 0.9800 . ?
C8 H8C 0.9800 . ?
C9 H9A 0.9800 . ?
C9 H9B 0.9800 . ?
C9 H9C 0.9800 . ?
